data_4513883
loop_
_publ_author_name
'Yan, Jianming'
'Yoshikai, Naohiko'

_publ_section_title
;
 Cobalt-Catalyzed Arylative Cyclization of Acetylenic Esters and Ketones
 with Arylzinc Reagents through 1,4-Cobalt Migration
;
_journal_issue 6
_journal_name_full 'ACS Catalysis'
_journal_page_first 3738
_journal_paper_doi 10.1021/acscatal.6b01039
_journal_volume 6
_journal_year 2016
_chemical_formula_sum 'C27 H26 O3'
_chemical_formula_weight 398.48
_space_group_crystal_system monoclinic
_space_group_IT_number 14
_space_group_name_Hall '-P 2ybc'
_space_group_name_H-M_alt 'P 1 21/c 1'
_symmetry_space_group_name_Hall '-P 2ybc'
_symmetry_space_group_name_H-M 'P 1 21/c 1'
_atom_sites_solution_hydrogens geom
_cell_angle_alpha 90
_cell_angle_beta 96.840(4)
_cell_angle_gamma 90
_cell_formula_units_Z 4
_cell_length_a 14.1082(16)
_cell_length_b 18.267(2)
_cell_length_c 8.1718(9)
_cell_measurement_reflns_used 6988
_cell_measurement_temperature 103.(2)
_cell_measurement_theta_max 30.6466
_cell_measurement_theta_min 2.2298
_cell_volume 2091.0(4)
_computing_cell_refinement 'SAINT V8.34A (Bruker AXS Inc., 2013)'
_computing_data_collection 'APEX3 (Bruker AXS Inc., 2015)'
_computing_data_reduction 'SAINT V8.34A (Bruker AXS Inc., 2013)'
_computing_molecular_graphics 'XP (Bruker AXS Inc., 2015)'
_computing_publication_material 'APEX3 (Bruker AXS Inc., 2015)'
_computing_structure_refinement 'SHELXL-2014/7 (Sheldrick, 2014)'
_computing_structure_solution 'SHELXT (Bruker AXS Inc., 2015)'
_diffrn_ambient_temperature 103.(2)
_diffrn_detector_area_resol_mean 8.3333
_diffrn_measured_fraction_theta_full 0.995
_diffrn_measured_fraction_theta_max 0.995
_diffrn_measurement_device_type 'CCD area detector'
_diffrn_measurement_method 'phi and omega scans'
_diffrn_radiation_monochromator graphite
_diffrn_radiation_type MoK\a
_diffrn_radiation_wavelength 0.71073
_diffrn_reflns_av_R_equivalents 0.0987
_diffrn_reflns_av_unetI/netI 0.0731
_diffrn_reflns_limit_h_max 19
_diffrn_reflns_limit_h_min -20
_diffrn_reflns_limit_k_max 26
_diffrn_reflns_limit_k_min -26
_diffrn_reflns_limit_l_max 11
_diffrn_reflns_limit_l_min -11
_diffrn_reflns_number 44076
_diffrn_reflns_theta_full 31.11
_diffrn_reflns_theta_max 31.11
_diffrn_reflns_theta_min 1.45
_diffrn_source 'fine-focus sealed tube'
_exptl_absorpt_coefficient_mu 0.081
_exptl_absorpt_correction_T_max 0.98
_exptl_absorpt_correction_T_min 0.74
_exptl_absorpt_correction_type multi-scan
_exptl_absorpt_process_details 'SADABS V2014/5 (Bruker AXS Inc.)'
_exptl_crystal_colour colourless
_exptl_crystal_density_diffrn 1.266
_exptl_crystal_density_method 'not measured'
_exptl_crystal_description block
_exptl_crystal_F_000 848
_exptl_crystal_size_max 0.400
_exptl_crystal_size_mid 0.340
_exptl_crystal_size_min 0.220
_refine_diff_density_max 0.439
_refine_diff_density_min -0.329
_refine_ls_extinction_method none
_refine_ls_goodness_of_fit_ref 1.043
_refine_ls_hydrogen_treatment constr
_refine_ls_matrix_type full
_refine_ls_number_parameters 275
_refine_ls_number_reflns 6691
_refine_ls_number_restraints 0
_refine_ls_restrained_S_all 1.043
_refine_ls_R_factor_all 0.0853
_refine_ls_R_factor_gt 0.0538
_refine_ls_shift/su_max 0.002
_refine_ls_shift/su_mean 0.000
_refine_ls_structure_factor_coef Fsqd
_refine_ls_weighting_details 'w=1/[\s^2^(Fo^2^)+(0.0806P)^2^+0.4577P] where P=(Fo^2^+2Fc^2^)/3'
_refine_ls_weighting_scheme calc
_refine_ls_wR_factor_gt 0.1366
_refine_ls_wR_factor_ref 0.1666
_reflns_number_gt 4738
_reflns_number_total 6691
_reflns_threshold_expression 'I > 2\s(I)'
_cod_data_source_file cs6b01039_si_002.cif
_cod_data_source_block I
_cod_depositor_comments 'Adding full bibliography for 4513883.cif.'
_cod_database_code 4513883

loop_
_space_group_symop_operation_xyz
'x, y, z'
'-x, y+1/2, -z+1/2'
'-x, -y, -z'
'x, -y-1/2, z-1/2'

loop_
_atom_site_type_symbol
_atom_site_label
_atom_site_fract_x
_atom_site_fract_y
_atom_site_fract_z
_atom_site_U_iso_or_equiv
_atom_site_adp_type
_atom_site_calc_flag
_atom_site_refinement_flags_adp
_atom_site_refinement_flags_posn
_atom_site_occupancy
C C1 0.35682(10) 0.44150(7) 0.79199(16) 0.0109(2) Uani d . . 1
C C2 0.35303(10) 0.51625(7) 0.69495(16) 0.0111(3) Uani d . . 1
C C3 0.30481(10) 0.50141(7) 0.52036(16) 0.0132(3) Uani d . . 1
H H3A 0.3021 0.5476 0.4567 0.016 Uiso calc U R 1
H H3B 0.3442 0.4662 0.4657 0.016 Uiso calc U R 1
C C4 0.20498(10) 0.47106(7) 0.51638(16) 0.0133(3) Uani d . . 1
C C5 0.18231(10) 0.43222(7) 0.66664(16) 0.0125(3) Uani d . . 1
C C6 0.08857(11) 0.41041(8) 0.68740(18) 0.0174(3) Uani d . . 1
H H6 0.0383 0.4213 0.603 0.021 Uiso calc U R 1
C C7 0.06757(11) 0.37379(8) 0.82629(19) 0.0195(3) Uani d . . 1
H H7 0.0036 0.3601 0.8368 0.023 Uiso calc U R 1
C C8 0.14052(11) 0.35695(8) 0.95116(17) 0.0156(3) Uani d . . 1
C C9 0.23293(10) 0.37778(7) 0.93567(17) 0.0128(3) Uani d . . 1
H H9 0.2828 0.3662 1.0204 0.015 Uiso calc U R 1
C C10 0.25373(10) 0.41599(7) 0.79544(16) 0.0115(3) Uani d . . 1
C C11 0.45257(10) 0.54951(8) 0.69132(17) 0.0149(3) Uani d . . 1
H H11A 0.4933 0.5145 0.6415 0.022 Uiso calc U R 1
H H11B 0.4807 0.5606 0.804 0.022 Uiso calc U R 1
H H11C 0.4473 0.5946 0.6261 0.022 Uiso calc U R 1
C C12 0.29439(10) 0.57138(7) 0.78634(16) 0.0128(3) Uani d . . 1
C C13 0.22592(10) 0.62304(7) 0.69295(17) 0.0134(3) Uani d . . 1
C C14 0.25303(11) 0.67038(8) 0.57360(19) 0.0201(3) Uani d . . 1
H H14 0.3167 0.6693 0.5465 0.024 Uiso calc U R 1
C C15 0.18757(13) 0.71922(9) 0.4937(2) 0.0261(4) Uani d . . 1
H H15 0.2067 0.7521 0.4137 0.031 Uiso calc U R 1
C C16 0.09450(12) 0.71989(9) 0.5310(2) 0.0244(4) Uani d . . 1
H H16 0.0493 0.7525 0.4747 0.029 Uiso calc U R 1
C C17 0.06701(11) 0.67318(9) 0.65029(19) 0.0210(3) Uani d . . 1
H H17 0.003 0.6739 0.6756 0.025 Uiso calc U R 1
C C18 0.13261(11) 0.62524(8) 0.73308(18) 0.0165(3) Uani d . . 1
H H18 0.114 0.5941 0.8167 0.02 Uiso calc U R 1
C C19 0.14194(11) 0.47928(8) 0.38117(17) 0.0175(3) Uani d . . 1
H H19 0.0801 0.4589 0.3828 0.021 Uiso calc U R 1
C C20 0.16205(12) 0.51846(9) 0.22718(18) 0.0233(3) Uani d . . 1
H H20A 0.1677 0.5711 0.2491 0.035 Uiso calc U R 1
H H20B 0.1097 0.5096 0.1394 0.035 Uiso calc U R 1
H H20C 0.2219 0.5002 0.1927 0.035 Uiso calc U R 1
C C21 0.41681(10) 0.38276(7) 0.71729(16) 0.0119(3) Uani d . . 1
C C22 0.37761(11) 0.33401(8) 0.59535(17) 0.0159(3) Uani d . . 1
H H22 0.3125 0.3387 0.5515 0.019 Uiso calc U R 1
C C23 0.43303(12) 0.27862(8) 0.53746(19) 0.0196(3) Uani d . . 1
H H23 0.4056 0.2464 0.4536 0.024 Uiso calc U R 1
C C24 0.52764(12) 0.27045(8) 0.60149(19) 0.0208(3) Uani d . . 1
H H24 0.5648 0.2319 0.5639 0.025 Uiso calc U R 1
C C25 0.56808(11) 0.31877(9) 0.72088(19) 0.0201(3) Uani d . . 1
H H25 0.6333 0.3138 0.7639 0.024 Uiso calc U R 1
C C26 0.51294(10) 0.37467(8) 0.77796(18) 0.0159(3) Uani d . . 1
H H26 0.5413 0.4077 0.8593 0.019 Uiso calc U R 1
C C27 0.18673(12) 0.30202(9) 1.2137(2) 0.0226(3) Uani d . . 1
H H27A 0.234 0.2705 1.1701 0.034 Uiso calc U R 1
H H27B 0.1588 0.2761 1.3015 0.034 Uiso calc U R 1
H H27C 0.2178 0.347 1.2583 0.034 Uiso calc U R 1
O O1 0.40257(7) 0.45112(5) 0.95575(11) 0.0138(2) Uani d . . 1
H H1 0.3824 0.4896 0.9959 0.021 Uiso calc U R 1
O O2 0.30276(8) 0.57449(6) 0.93746(13) 0.0205(2) Uani d . . 1
O O3 0.11336(8) 0.32015(6) 1.08471(14) 0.0226(3) Uani d . . 1

loop_
_atom_site_aniso_label
_atom_site_aniso_U_11
_atom_site_aniso_U_22
_atom_site_aniso_U_33
_atom_site_aniso_U_12
_atom_site_aniso_U_13
_atom_site_aniso_U_23
C1 0.0098(6) 0.0133(6) 0.0095(5) -0.0002(5) -0.0002(5) 0.0008(4)
C2 0.0107(6) 0.0124(6) 0.0102(5) -0.0009(5) 0.0012(5) 0.0016(4)
C3 0.0125(7) 0.0153(6) 0.0117(6) 0.0007(5) 0.0010(5) 0.0015(5)
C4 0.0137(7) 0.0135(6) 0.0125(6) 0.0011(5) 0.0001(5) -0.0021(4)
C5 0.0104(6) 0.0141(6) 0.0130(6) 0.0002(5) 0.0006(5) -0.0020(5)
C6 0.0109(7) 0.0206(7) 0.0199(7) -0.0001(5) -0.0010(5) -0.0013(5)
C7 0.0110(7) 0.0222(7) 0.0258(8) -0.0035(5) 0.0040(6) 0.0003(6)
C8 0.0158(7) 0.0143(6) 0.0177(6) -0.0011(5) 0.0063(5) 0.0008(5)
C9 0.0109(7) 0.0138(6) 0.0140(6) -0.0003(5) 0.0022(5) -0.0005(5)
C10 0.0096(6) 0.0122(6) 0.0127(6) 0.0004(5) 0.0013(5) -0.0014(4)
C11 0.0123(7) 0.0172(6) 0.0152(6) -0.0023(5) 0.0014(5) 0.0026(5)
C12 0.0116(7) 0.0127(6) 0.0142(6) -0.0027(5) 0.0020(5) -0.0002(5)
C13 0.0121(7) 0.0130(6) 0.0149(6) 0.0003(5) 0.0013(5) -0.0013(5)
C14 0.0175(8) 0.0207(7) 0.0235(7) 0.0041(6) 0.0079(6) 0.0065(6)
C15 0.0270(9) 0.0237(8) 0.0285(8) 0.0078(7) 0.0072(7) 0.0097(6)
C16 0.0234(9) 0.0260(8) 0.0232(8) 0.0120(6) -0.0002(6) -0.0014(6)
C17 0.0128(7) 0.0261(8) 0.0239(7) 0.0028(6) 0.0012(6) -0.0085(6)
C18 0.0140(7) 0.0185(6) 0.0175(7) -0.0022(5) 0.0037(5) -0.0034(5)
C19 0.0149(7) 0.0208(7) 0.0160(6) 0.0013(5) -0.0017(5) -0.0016(5)
C20 0.0257(9) 0.0282(8) 0.0142(7) 0.0051(6) -0.0043(6) 0.0013(6)
C21 0.0103(6) 0.0128(6) 0.0130(6) 0.0000(5) 0.0022(5) 0.0027(4)
C22 0.0127(7) 0.0171(6) 0.0180(6) -0.0011(5) 0.0024(5) -0.0002(5)
C23 0.0216(8) 0.0172(7) 0.0214(7) -0.0017(6) 0.0077(6) -0.0025(5)
C24 0.0207(8) 0.0193(7) 0.0245(8) 0.0055(6) 0.0111(6) 0.0038(6)
C25 0.0126(7) 0.0253(7) 0.0230(7) 0.0037(6) 0.0040(6) 0.0066(6)
C26 0.0104(7) 0.0195(7) 0.0175(6) -0.0012(5) 0.0009(5) 0.0028(5)
C27 0.0205(8) 0.0231(7) 0.0257(8) 0.0039(6) 0.0095(6) 0.0102(6)
O1 0.0135(5) 0.0165(5) 0.0106(4) -0.0017(4) -0.0027(4) 0.0002(3)
O2 0.0266(6) 0.0212(5) 0.0135(5) 0.0027(4) 0.0017(4) -0.0013(4)
O3 0.0168(6) 0.0278(6) 0.0245(6) -0.0031(4) 0.0076(4) 0.0088(4)

loop_
_atom_type_symbol
_atom_type_description
_atom_type_scat_dispersion_real
_atom_type_scat_dispersion_imag
_atom_type_scat_source
C C 0.0033 0.0016 'International Tables Vol C Tables 4.2.6.8 and 6.1.1.4'
H H 0.0000 0.0000 'International Tables Vol C Tables 4.2.6.8 and 6.1.1.4'
O O 0.0106 0.0060 'International Tables Vol C Tables 4.2.6.8 and 6.1.1.4'

loop_
_geom_angle_atom_site_label_1
_geom_angle_atom_site_label_2
_geom_angle_atom_site_label_3
_geom_angle
O1 C1 C10 110.19(10)
O1 C1 C21 104.46(10)
C10 C1 C21 111.35(11)
O1 C1 C2 110.47(10)
C10 C1 C2 107.31(11)
C21 C1 C2 113.08(11)
C3 C2 C11 111.02(11)
C3 C2 C12 111.15(11)
C11 C2 C12 107.11(11)
C3 C2 C1 107.47(10)
C11 C2 C1 112.12(11)
C12 C2 C1 107.96(10)
C4 C3 C2 113.27(11)
C19 C4 C5 123.17(13)
C19 C4 C3 120.11(13)
C5 C4 C3 116.71(11)
C10 C5 C6 116.82(13)
C10 C5 C4 121.07(13)
C6 C5 C4 122.11(13)
C7 C6 C5 122.15(14)
C6 C7 C8 119.78(14)
O3 C8 C9 124.34(13)
O3 C8 C7 115.94(13)
C9 C8 C7 119.71(13)
C8 C9 C10 120.31(13)
C5 C10 C9 121.20(13)
C5 C10 C1 121.49(12)
C9 C10 C1 117.28(12)
O2 C12 C13 117.62(12)
O2 C12 C2 121.44(12)
C13 C12 C2 120.94(11)
C14 C13 C18 119.55(13)
C14 C13 C12 122.42(13)
C18 C13 C12 117.99(12)
C15 C14 C13 120.39(15)
C16 C15 C14 119.81(15)
C15 C16 C17 120.16(15)
C16 C17 C18 120.31(15)
C17 C18 C13 119.74(14)
C4 C19 C20 124.73(15)
C26 C21 C22 118.06(13)
C26 C21 C1 119.38(12)
C22 C21 C1 122.49(12)
C23 C22 C21 120.85(14)
C24 C23 C22 120.31(14)
C23 C24 C25 119.68(14)
C24 C25 C26 120.09(14)
C21 C26 C25 120.99(14)
C8 O3 C27 117.01(12)

loop_
_geom_bond_atom_site_label_1
_geom_bond_atom_site_label_2
_geom_bond_distance
C1 O1 1.4257(15)
C1 C10 1.5306(19)
C1 C21 1.5373(19)
C1 C2 1.5767(18)
C2 C3 1.5300(18)
C2 C11 1.5336(19)
C2 C12 1.5504(19)
C3 C4 1.510(2)
C4 C19 1.3418(19)
C4 C5 1.4856(19)
C5 C10 1.3995(18)
C5 C6 1.411(2)
C6 C7 1.380(2)
C7 C8 1.395(2)
C8 O3 1.3745(17)
C8 C9 1.378(2)
C9 C10 1.4024(18)
C12 O2 1.2278(16)
C12 C13 1.4935(19)
C13 C14 1.391(2)
C13 C18 1.395(2)
C14 C15 1.390(2)
C15 C16 1.383(2)
C16 C17 1.385(2)
C17 C18 1.390(2)
C19 C20 1.504(2)
C21 C26 1.3954(19)
C21 C22 1.4002(19)
C22 C23 1.395(2)
C23 C24 1.383(2)
C24 C25 1.387(2)
C25 C26 1.397(2)
C27 O3 1.4257(19)
